data_4323431
loop_
_publ_author_name
'G. Attilio Ardizzoia'
'Girolamo La Monica'
'Angelo Maspero'
'Massimo Moret'
'Norberto Masciocchi'

_publ_contact_author 'G.Attilio Ardizzoia'
_publ_contact_author_email attilio@csmtbo.mi.cnr.it
_publ_section_title
;
 Silver(I) Pyrazolates. Synthesis and X-ray and 31P-NMR Characterization
 of Triphenylphosphine Complexes and Their Reactivity toward
 Heterocumulenes
;
_journal_name_full 'Inorganic Chemistry'
_journal_page_first 2321
_journal_page_last 2328
_journal_paper_doi 10.1021/ic960908j
_journal_volume 36
_journal_year 1997
_chemical_formula_sum 'C60 H51 Ag2 N4 P3'
_chemical_formula_weight 1136.70
_space_group_IT_number 2
_symmetry_space_group_name_Hall '-P 1'
_symmetry_space_group_name_H-M 'P -1'
_atom_sites_solution_hydrogens geom
_atom_sites_solution_primary direct
_atom_sites_solution_secondary difmap
_audit_creation_method SHELXL
_cell_angle_alpha 101.840(10)
_cell_angle_beta 99.83(2)
_cell_angle_gamma 100.68(2)
_cell_formula_units_Z 2
_cell_length_a 9.752(2)
_cell_length_b 14.163(2)
_cell_length_c 20.450(2)
_cell_measurement_reflns_used 25
_cell_measurement_temperature 293(2)
_cell_measurement_theta_max 14
_cell_measurement_theta_min 10
_cell_volume 2651.8(8)
_computing_molecular_graphics 'ORTEP (Johnson)'
_computing_structure_refinement 'SHELXL-93 (Sheldrick, 1993)'
_computing_structure_solution 'SHELXS-86 (Sheldrick, 1990)'
_diffrn_ambient_temperature 293(2)
_diffrn_measurement_device CAD-4
_diffrn_measurement_method 'omega scans'
_diffrn_radiation_monochromator graphite
_diffrn_radiation_source 'fine-focus sealed tube'
_diffrn_radiation_type MoK\a
_diffrn_radiation_wavelength 0.71073
_diffrn_reflns_av_R_equivalents 0.0000
_diffrn_reflns_av_sigmaI/netI 0.8317
_diffrn_reflns_limit_h_max 11
_diffrn_reflns_limit_h_min -11
_diffrn_reflns_limit_k_max 16
_diffrn_reflns_limit_k_min -16
_diffrn_reflns_limit_l_max 24
_diffrn_reflns_limit_l_min 0
_diffrn_reflns_number 9280
_diffrn_reflns_theta_max 24.96
_diffrn_reflns_theta_min 3.02
_diffrn_standards_decay_% 0
_diffrn_standards_interval_time 7200
_diffrn_standards_number 3
_exptl_absorpt_coefficient_mu 0.871
_exptl_absorpt_correction_T_max 1.00
_exptl_absorpt_correction_T_min 0.81
_exptl_absorpt_correction_type psi-scans
_exptl_crystal_colour colorless
_exptl_crystal_density_diffrn 1.424
_exptl_crystal_description prism
_exptl_crystal_F_000 1156
_exptl_crystal_size_max 0.20
_exptl_crystal_size_mid 0.12
_exptl_crystal_size_min 0.07
_refine_diff_density_max 0.298
_refine_diff_density_min -0.442
_refine_diff_density_rms 0.057
_refine_ls_extinction_method none
_refine_ls_goodness_of_fit_all 0.957
_refine_ls_goodness_of_fit_obs 1.058
_refine_ls_hydrogen_treatment riding
_refine_ls_matrix_type full
_refine_ls_number_parameters 514
_refine_ls_number_reflns 9280
_refine_ls_number_restraints 0
_refine_ls_restrained_S_all 0.957
_refine_ls_restrained_S_obs 1.058
_refine_ls_R_factor_all 0.0468
_refine_ls_R_factor_obs 0.0253
_refine_ls_shift/esd_max 0.548
_refine_ls_shift/esd_mean 0.135
_refine_ls_structure_factor_coef Fsqd
_refine_ls_weighting_details 'w=1/[\s^2^(Fo^2^)+(0.0359P)^2^+1.3495P] where P=(Fo^2^+2Fc^2^)/3'
_refine_ls_weighting_scheme calc
_refine_ls_wR_factor_all 0.0674
_refine_ls_wR_factor_obs 0.0645
_reflns_number_observed 7075
_reflns_number_total 9280
_reflns_observed_criterion >2sigma(I)
_cod_data_source_file ic960908j_2.cif
_cod_data_source_block Complex2
_cod_depositor_comments
;
The following automatic conversions were performed:

'_refine_ls_weighting_scheme' value 'calc
w=1/[\s^2^(Fo^2^)+(0.0359P)^2^+1.3495P] where P=(Fo^2^+2Fc^2^)/3' was
changed to 'calc'. New tag '_refine_ls_weighting_details' was
created. The value of the new tag was set to
'w=1/[\s^2^(Fo^2^)+(0.0359P)^2^+1.3495P] where P=(Fo^2^+2Fc^2^)/3'.

Automatic conversion script
Id: cif_fix_values 3143 2015-03-26 13:38:13Z robertas 
;
_cod_original_cell_volume 2651.8(7)
_cod_database_code 4323431

loop_
_symmetry_equiv_pos_as_xyz
'x, y, z'
'-x, -y, -z'

loop_
_atom_site_aniso_label
_atom_site_aniso_U_11
_atom_site_aniso_U_22
_atom_site_aniso_U_33
_atom_site_aniso_U_23
_atom_site_aniso_U_13
_atom_site_aniso_U_12
Ag1 0.03814(10) 0.03776(10) 0.04201(11) 0.00530(8) 0.00704(8) 0.00815(7)
Ag2 0.05946(14) 0.04534(12) 0.04833(12) -0.00065(9) 0.00846(10) 0.01173(10)
P1 0.0409(3) 0.0336(3) 0.0394(3) 0.0041(3) 0.0090(3) 0.0049(3)
P2 0.0345(3) 0.0348(3) 0.0476(4) 0.0074(3) 0.0101(3) 0.0083(2)
P3 0.0648(5) 0.0435(4) 0.0442(4) 0.0017(3) 0.0078(3) 0.0114(3)
N1 0.0454(12) 0.0493(12) 0.0420(12) 0.0118(10) 0.0081(9) 0.0112(10)
N2 0.0417(12) 0.0549(13) 0.0409(12) 0.0071(10) 0.0071(9) 0.0143(10)
N3 0.0453(12) 0.0409(11) 0.0475(12) 0.0042(9) -0.0022(10) 0.0138(9)
N4 0.0434(12) 0.0466(12) 0.0466(12) 0.0066(10) 0.0058(9) 0.0167(9)
C1 0.090(2) 0.062(2) 0.064(2) 0.026(2) 0.014(2) 0.020(2)
C2 0.131(4) 0.104(3) 0.052(2) 0.038(2) 0.013(2) 0.031(3)
C3 0.074(2) 0.087(2) 0.039(2) 0.0101(15) 0.0071(14) 0.025(2)
C4 0.074(2) 0.053(2) 0.051(2) -0.0014(13) -0.0100(14) 0.0244(15)
C5 0.083(2) 0.063(2) 0.058(2) 0.0118(15) -0.014(2) 0.031(2)
C6 0.058(2) 0.051(2) 0.064(2) 0.0088(14) 0.0047(14) 0.0277(14)
C7 0.0522(15) 0.0326(12) 0.0404(13) 0.0053(10) 0.0097(11) 0.0120(11)
C8 0.051(2) 0.055(2) 0.048(2) 0.0053(12) 0.0091(12) 0.0173(13)
C9 0.071(2) 0.075(2) 0.050(2) 0.0083(15) 0.0010(15) 0.033(2)
C10 0.103(3) 0.066(2) 0.047(2) 0.0215(15) 0.013(2) 0.037(2)
C11 0.095(2) 0.058(2) 0.059(2) 0.0236(15) 0.028(2) 0.013(2)
C12 0.061(2) 0.051(2) 0.054(2) 0.0156(13) 0.0125(14) 0.0038(13)
C13 0.0391(13) 0.0431(14) 0.057(2) 0.0111(12) 0.0143(12) 0.0094(11)
C14 0.069(2) 0.100(3) 0.069(2) 0.034(2) 0.022(2) 0.042(2)
C15 0.079(2) 0.124(3) 0.116(3) 0.069(3) 0.033(2) 0.060(2)
C16 0.067(2) 0.072(2) 0.153(4) 0.051(3) 0.041(2) 0.035(2)
C17 0.085(2) 0.051(2) 0.109(3) 0.004(2) 0.034(2) 0.025(2)
C18 0.082(2) 0.047(2) 0.069(2) 0.0068(14) 0.017(2) 0.0238(15)
C19 0.0412(13) 0.0405(13) 0.0430(13) 0.0104(11) 0.0088(11) 0.0061(10)
C20 0.057(2) 0.0418(15) 0.076(2) 0.0053(14) 0.0198(15) 0.0045(13)
C21 0.064(2) 0.052(2) 0.114(3) 0.014(2) 0.028(2) -0.009(2)
C22 0.063(2) 0.076(2) 0.112(3) 0.030(2) 0.041(2) 0.002(2)
C23 0.063(2) 0.067(2) 0.082(2) 0.015(2) 0.037(2) 0.012(2)
C24 0.053(2) 0.0442(14) 0.060(2) 0.0080(12) 0.0201(13) 0.0085(12)
C25 0.0472(14) 0.0372(13) 0.0467(14) 0.0094(11) 0.0191(11) 0.0086(11)
C26 0.055(2) 0.048(2) 0.078(2) 0.0260(14) 0.0276(15) 0.0181(13)
C27 0.083(2) 0.057(2) 0.106(3) 0.041(2) 0.045(2) 0.031(2)
C28 0.112(3) 0.040(2) 0.083(2) 0.022(2) 0.046(2) 0.019(2)
C29 0.084(2) 0.045(2) 0.065(2) 0.0097(14) 0.016(2) -0.008(2)
C30 0.058(2) 0.047(2) 0.061(2) 0.0107(13) 0.0103(14) 0.0027(13)
C31 0.0344(12) 0.0382(13) 0.0546(15) 0.0092(11) 0.0091(11) 0.0070(10)
C32 0.0378(14) 0.054(2) 0.064(2) 0.0097(13) 0.0121(12) 0.0113(12)
C33 0.0333(14) 0.065(2) 0.086(2) 0.017(2) 0.0067(14) 0.0091(13)
C34 0.049(2) 0.088(2) 0.074(2) 0.028(2) -0.003(2) 0.014(2)
C35 0.063(2) 0.122(3) 0.058(2) 0.035(2) 0.014(2) 0.025(2)
C36 0.0415(15) 0.079(2) 0.060(2) 0.021(2) 0.0129(13) 0.0182(14)
C37 0.0367(13) 0.0487(15) 0.053(2) -0.0023(12) 0.0091(11) 0.0083(11)
C38 0.071(2) 0.066(2) 0.078(2) -0.010(2) 0.003(2) 0.030(2)
C39 0.088(3) 0.100(3) 0.100(3) -0.041(3) 0.000(2) 0.047(2)
C40 0.075(3) 0.147(4) 0.078(3) -0.040(3) 0.020(2) 0.030(3)
C41 0.091(3) 0.135(4) 0.058(2) 0.004(2) 0.030(2) 0.011(3)
C42 0.074(2) 0.074(2) 0.059(2) 0.007(2) 0.027(2) 0.014(2)
C43 0.061(2) 0.0458(15) 0.048(2) 0.0069(12) 0.0087(13) 0.0069(13)
C44 0.088(2) 0.056(2) 0.051(2) 0.0098(14) 0.010(2) 0.010(2)
C45 0.101(3) 0.075(2) 0.061(2) 0.024(2) -0.004(2) 0.010(2)
C46 0.077(2) 0.063(2) 0.092(3) 0.029(2) 0.003(2) 0.014(2)
C47 0.100(3) 0.062(2) 0.081(2) 0.010(2) 0.017(2) 0.032(2)
C48 0.094(2) 0.059(2) 0.052(2) 0.0046(14) 0.005(2) 0.027(2)
C49 0.077(2) 0.0429(15) 0.053(2) 0.0104(12) 0.0159(15) 0.0168(14)
C50 0.090(3) 0.092(3) 0.085(3) 0.032(2) 0.031(2) 0.016(2)
C51 0.134(4) 0.129(4) 0.117(4) 0.054(3) 0.069(3) 0.034(3)
C52 0.194(6) 0.124(4) 0.085(3) 0.050(3) 0.076(4) 0.055(4)
C53 0.167(5) 0.121(4) 0.055(2) 0.023(2) 0.023(3) 0.046(3)
C54 0.101(3) 0.080(2) 0.050(2) 0.010(2) 0.016(2) 0.019(2)
C55 0.067(2) 0.058(2) 0.0416(15) 0.0003(13) 0.0107(13) 0.0110(15)
C56 0.077(2) 0.058(2) 0.067(2) -0.003(2) 0.016(2) 0.006(2)
C57 0.081(3) 0.084(3) 0.084(3) -0.007(2) 0.023(2) -0.008(2)
C58 0.066(2) 0.121(4) 0.086(3) 0.000(2) 0.018(2) 0.007(2)
C59 0.071(2) 0.108(3) 0.096(3) 0.018(2) 0.020(2) 0.027(2)
C60 0.071(2) 0.076(2) 0.072(2) 0.018(2) 0.017(2) 0.022(2)

loop_
_atom_site_label
_atom_site_type_symbol
_atom_site_fract_x
_atom_site_fract_y
_atom_site_fract_z
_atom_site_U_iso_or_equiv
_atom_site_thermal_displace_type
_atom_site_occupancy
_atom_site_calc_flag
_atom_site_refinement_flags
_atom_site_disorder_group
Ag1 Ag 0.16345(2) 0.116311(13) 0.293683(9) 0.04025(6) Uani 1 d . .
Ag2 Ag 0.21723(2) -0.112751(15) 0.186116(10) 0.05330(7) Uani 1 d . .
P1 P 0.27740(7) 0.28417(4) 0.36839(3) 0.03914(14) Uani 1 d . .
P2 P -0.08180(6) 0.03206(4) 0.29261(3) 0.03915(14) Uani 1 d . .
P3 P 0.14399(8) -0.27466(5) 0.11318(4) 0.0528(2) Uani 1 d . .
N1 N 0.1887(2) 0.1044(2) 0.18295(10) 0.0456(5) Uani 1 d . .
N2 N 0.1658(2) 0.0114(2) 0.14171(10) 0.0463(5) Uani 1 d . .
N3 N 0.3296(2) 0.03034(15) 0.33154(11) 0.0466(5) Uani 1 d . .
N4 N 0.3400(2) -0.0557(2) 0.29093(10) 0.0459(5) Uani 1 d . .
C1 C 0.1884(4) 0.1664(2) 0.1426(2) 0.0706(9) Uani 1 d . .
H1 H 0.2011(4) 0.2346(2) 0.1578(2) 0.085 Uiso 1 calc R .
C2 C 0.1666(5) 0.1162(3) 0.0753(2) 0.0930(12) Uani 1 d . .
H2 H 0.1624(5) 0.1424(3) 0.0371(2) 0.112 Uiso 1 calc R .
C3 C 0.1524(3) 0.0193(3) 0.07737(15) 0.0674(8) Uani 1 d . .
H3 H 0.1357(3) -0.0336(3) 0.03932(15) 0.081 Uiso 1 calc R .
C4 C 0.4016(3) 0.0366(2) 0.39442(15) 0.0630(8) Uani 1 d . .
H4 H 0.4108(3) 0.0886(2) 0.43217(15) 0.076 Uiso 1 calc R .
C5 C 0.4603(4) -0.0438(2) 0.3960(2) 0.0700(9) Uani 1 d . .
H5 H 0.5160(4) -0.0571(2) 0.4331(2) 0.084 Uiso 1 calc R .
C6 C 0.4178(3) -0.0998(2) 0.32996(15) 0.0576(7) Uani 1 d . .
H6 H 0.4401(3) -0.1603(2) 0.31444(15) 0.069 Uiso 1 calc R .
C7 C 0.3326(2) 0.27997(12) 0.45752(6) 0.0420(5) Uani 1 d G .
C8 C 0.47287(15) 0.31346(13) 0.49475(8) 0.0521(6) Uani 1 d G .
H8 H 0.5441(2) 0.3405(2) 0.47454(12) 0.062 Uiso 1 calc R .
C9 C 0.5067(2) 0.30649(15) 0.56217(8) 0.0656(8) Uani 1 d G .
H9 H 0.6005(2) 0.3289(2) 0.58708(11) 0.079 Uiso 1 calc R .
C10 C 0.4001(2) 0.2660(2) 0.59236(7) 0.0690(9) Uani 1 d G .
H10 H 0.4227(3) 0.2614(2) 0.63747(8) 0.083 Uiso 1 calc R .
C11 C 0.2598(2) 0.23255(14) 0.55514(9) 0.0680(8) Uani 1 d G .
H11 H 0.1886(3) 0.2055(2) 0.57534(12) 0.082 Uiso 1 calc R .
C12 C 0.22606(14) 0.23952(13) 0.48771(9) 0.0562(7) Uani 1 d G .
H12 H 0.13219(15) 0.2171(2) 0.46281(12) 0.067 Uiso 1 calc R .
C13 C 0.1881(2) 0.38834(12) 0.37569(9) 0.0462(6) Uani 1 d G .
C14 C 0.1324(2) 0.4108(2) 0.31500(8) 0.0734(9) Uani 1 d G .
H14 H 0.1390(3) 0.3727(2) 0.27331(8) 0.088 Uiso 1 calc R .
C15 C 0.0669(2) 0.4901(2) 0.31662(11) 0.0941(13) Uani 1 d G .
H15 H 0.0296(4) 0.5052(3) 0.27601(14) 0.113 Uiso 1 calc R .
C16 C 0.0570(2) 0.54710(14) 0.37892(15) 0.0890(12) Uani 1 d G .
H16 H 0.0132(3) 0.6002(2) 0.3800(2) 0.107 Uiso 1 calc R .
C17 C 0.1127(3) 0.52467(14) 0.43962(11) 0.0812(10) Uani 1 d G .
H17 H 0.1061(4) 0.5628(2) 0.48130(13) 0.097 Uiso 1 calc R .
C18 C 0.1783(2) 0.44529(14) 0.43800(8) 0.0657(8) Uani 1 d G .
H18 H 0.2156(3) 0.4303(2) 0.47861(9) 0.079 Uiso 1 calc R .
C19 C 0.4416(2) 0.33645(11) 0.34429(9) 0.0420(5) Uani 1 d G .
C20 C 0.5101(2) 0.43614(11) 0.36744(9) 0.0599(7) Uani 1 d G .
H20 H 0.4741(3) 0.47871(14) 0.39750(13) 0.072 Uiso 1 calc R .
C21 C 0.6325(2) 0.47218(10) 0.34567(12) 0.0796(10) Uani 1 d G .
H21 H 0.6784(3) 0.53888(11) 0.3612(2) 0.095 Uiso 1 calc R .
C22 C 0.6863(2) 0.40855(15) 0.30075(12) 0.0814(10) Uani 1 d G .
H22 H 0.7682(2) 0.4327(2) 0.2862(2) 0.098 Uiso 1 calc R .
C23 C 0.6178(2) 0.30887(13) 0.27759(10) 0.0689(8) Uani 1 d G .
H23 H 0.6538(3) 0.2663(2) 0.24753(14) 0.083 Uiso 1 calc R .
C24 C 0.4954(2) 0.27282(9) 0.29936(9) 0.0526(7) Uani 1 d G .
H24 H 0.4495(3) 0.20613(10) 0.28386(13) 0.063 Uiso 1 calc R .
C25 C -0.1119(2) -0.10155(9) 0.28720(9) 0.0429(6) Uani 1 d G .
C26 C 0.00534(14) -0.13866(12) 0.30936(10) 0.0562(7) Uani 1 d G .
H26 H 0.0943(2) -0.0958(2) 0.32835(14) 0.067 Uiso 1 calc R .
C27 C -0.0104(2) -0.23989(13) 0.30314(11) 0.0738(9) Uani 1 d G .
H27 H 0.0681(2) -0.2647(2) 0.3180(2) 0.089 Uiso 1 calc R .
C28 C -0.1433(2) -0.30399(9) 0.27476(11) 0.0742(10) Uani 1 d G .
H28 H -0.1538(3) -0.37172(9) 0.2706(2) 0.089 Uiso 1 calc R .
C29 C -0.2605(2) -0.26688(11) 0.25260(10) 0.0682(9) Uani 1 d G .
H29 H -0.3494(2) -0.3098(2) 0.23361(15) 0.082 Uiso 1 calc R .
C30 C -0.24480(15) -0.16566(12) 0.25882(10) 0.0569(7) Uani 1 d G .
H30 H -0.3232(2) -0.1408(2) 0.24399(14) 0.068 Uiso 1 calc R .
C31 C -0.22281(14) 0.03716(13) 0.22268(7) 0.0430(6) Uani 1 d G .
C32 C -0.3600(2) 0.04376(14) 0.23019(8) 0.0523(7) Uani 1 d G .
H32 H -0.3819(2) 0.0511(2) 0.27320(9) 0.063 Uiso 1 calc R .
C33 C -0.46439(13) 0.03940(15) 0.17343(10) 0.0626(8) Uani 1 d G .
H33 H -0.55616(15) 0.0438(2) 0.17846(13) 0.075 Uiso 1 calc R .
C34 C -0.4317(2) 0.0284(2) 0.10915(8) 0.0712(9) Uani 1 d G .
H34 H -0.5015(2) 0.0255(2) 0.07116(10) 0.085 Uiso 1 calc R .
C35 C -0.2945(2) 0.0218(2) 0.10163(7) 0.0782(10) Uani 1 d G .
H35 H -0.2726(3) 0.0145(3) 0.05862(8) 0.094 Uiso 1 calc R .
C36 C -0.19008(14) 0.0262(2) 0.15839(9) 0.0587(7) Uani 1 d G .
H36 H -0.0983(2) 0.0218(2) 0.15336(12) 0.070 Uiso 1 calc R .
C37 C -0.1366(2) 0.08300(13) 0.37088(8) 0.0486(6) Uani 1 d G .
C38 C -0.1654(2) 0.17676(13) 0.37936(11) 0.0753(10) Uani 1 d G .
H38 H -0.1627(4) 0.2095(2) 0.34442(14) 0.090 Uiso 1 calc R .
C39 C -0.1981(3) 0.22152(15) 0.44007(14) 0.105(2) Uani 1 d G .
H39 H -0.2173(4) 0.2843(2) 0.4458(2) 0.126 Uiso 1 calc R .
C40 C -0.2020(3) 0.1725(2) 0.49230(10) 0.109(2) Uani 1 d G .
H40 H -0.2239(4) 0.2025(3) 0.53292(13) 0.131 Uiso 1 calc R .
C41 C -0.1733(3) 0.0788(2) 0.48382(9) 0.0978(13) Uani 1 d G .
H41 H -0.1759(4) 0.0460(3) 0.51876(12) 0.117 Uiso 1 calc R .
C42 C -0.1406(2) 0.03400(13) 0.42311(10) 0.0692(8) Uani 1 d G .
H42 H -0.1214(4) -0.0287(2) 0.4174(2) 0.083 Uiso 1 calc R .
C43 C 0.2215(2) -0.37334(12) 0.13897(9) 0.0536(7) Uani 1 d G .
C44 C 0.2719(2) -0.36271(13) 0.20851(8) 0.0672(8) Uani 1 d G .
H44 H 0.2626(4) -0.3081(2) 0.24014(10) 0.081 Uiso 1 calc R .
C45 C 0.3361(3) -0.4337(2) 0.23076(8) 0.0817(10) Uani 1 d G .
H45 H 0.3697(4) -0.4265(2) 0.27728(8) 0.098 Uiso 1 calc R .
C46 C 0.3499(2) -0.51523(14) 0.18347(12) 0.0778(10) Uani 1 d G .
H46 H 0.3929(3) -0.5627(2) 0.1984(2) 0.093 Uiso 1 calc R .
C47 C 0.2996(3) -0.52586(13) 0.11394(10) 0.0808(10) Uani 1 d G .
H47 H 0.3088(4) -0.5804(2) 0.08230(13) 0.097 Uiso 1 calc R .
C48 C 0.2354(2) -0.45492(14) 0.09169(7) 0.0699(9) Uani 1 d G .
H48 H 0.2017(4) -0.4620(2) 0.04517(7) 0.084 Uiso 1 calc R .
C49 C 0.1808(2) -0.2793(2) 0.02855(8) 0.0571(7) Uani 1 d G .
C50 C 0.3216(2) -0.2428(2) 0.02577(12) 0.0863(11) Uani 1 d G .
H50 H 0.3916(3) -0.2186(3) 0.0660(2) 0.104 Uiso 1 calc R .
C51 C 0.3578(3) -0.2426(2) -0.0371(2) 0.117(2) Uani 1 d G .
H51 H 0.4520(3) -0.2182(3) -0.0389(2) 0.141 Uiso 1 calc R .
C52 C 0.2532(4) -0.2789(2) -0.09712(12) 0.123(2) Uani 1 d G .
H52 H 0.2774(5) -0.2788(3) -0.13917(15) 0.147 Uiso 1 calc R .
C53 C 0.1124(3) -0.3154(2) -0.09434(9) 0.112(2) Uani 1 d G .
H53 H 0.0424(4) -0.3397(3) -0.13452(10) 0.135 Uiso 1 calc R .
C54 C 0.0762(2) -0.3156(2) -0.03150(11) 0.0783(10) Uani 1 d G .
H54 H -0.0181(2) -0.3400(3) -0.0296(2) 0.094 Uiso 1 calc R .
C55 C -0.0496(2) -0.31861(14) 0.09789(10) 0.0577(7) Uani 1 d G .
C56 C -0.1169(2) -0.41539(13) 0.09497(11) 0.0714(9) Uani 1 d G .
H56 H -0.0627(3) -0.4617(2) 0.1012(2) 0.086 Uiso 1 calc R .
C57 C -0.2651(2) -0.44295(15) 0.08281(13) 0.0905(12) Uani 1 d G .
H57 H -0.3101(3) -0.5077(2) 0.0809(2) 0.109 Uiso 1 calc R .
C58 C -0.3461(2) -0.3737(2) 0.07357(13) 0.0963(13) Uani 1 d G .
H58 H -0.4452(2) -0.3922(3) 0.0654(2) 0.116 Uiso 1 calc R .
C59 C -0.2788(2) -0.2770(2) 0.07649(13) 0.0916(11) Uani 1 d G .
H59 H -0.3330(3) -0.2307(2) 0.0703(2) 0.110 Uiso 1 calc R .
C60 C -0.1306(2) -0.24940(13) 0.08865(12) 0.0724(9) Uani 1 d G .
H60 H -0.0856(3) -0.18465(13) 0.0906(2) 0.087 Uiso 1 calc R .

loop_
_atom_type_symbol
_atom_type_description
_atom_type_scat_dispersion_real
_atom_type_scat_dispersion_imag
_atom_type_scat_source
Ag Ag -0.8971 1.1015 'International Tables Vol C Tables 4.2.6.8 and 6.1.1.4'
P P 0.1023 0.0942 'International Tables Vol C Tables 4.2.6.8 and 6.1.1.4'
N N 0.0061 0.0033 'International Tables Vol C Tables 4.2.6.8 and 6.1.1.4'
C C 0.0033 0.0016 'International Tables Vol C Tables 4.2.6.8 and 6.1.1.4'
H H 0.0000 0.0000 'International Tables Vol C Tables 4.2.6.8 and 6.1.1.4'

loop_
_geom_angle_atom_site_label_1
_geom_angle_atom_site_label_2
_geom_angle_atom_site_label_3
_geom_angle
_geom_angle_site_symmetry_1
_geom_angle_site_symmetry_3
_geom_angle_publ_flag
N1 Ag1 N3 100.67(8) . . ?
N1 Ag1 P2 108.98(6) . . ?
N3 Ag1 P2 111.70(6) . . ?
N1 Ag1 P1 112.03(6) . . ?
N3 Ag1 P1 99.38(6) . . ?
P2 Ag1 P1 121.73(3) . . ?
N1 Ag1 Ag2 57.77(5) . . ?
N3 Ag1 Ag2 56.96(5) . . ?
P2 Ag1 Ag2 90.67(3) . . ?
P1 Ag1 Ag2 146.57(2) . . ?
N4 Ag2 N2 110.39(8) . . ?
N4 Ag2 P3 132.24(6) . . ?
N2 Ag2 P3 117.28(6) . . ?
N4 Ag2 Ag1 60.11(5) . . ?
N2 Ag2 Ag1 58.24(5) . . ?
P3 Ag2 Ag1 155.23(2) . . ?
C19 P1 C7 105.17(8) . . ?
C19 P1 C13 101.69(9) . . ?
C7 P1 C13 102.60(8) . . ?
C19 P1 Ag1 110.82(6) . . ?
C7 P1 Ag1 111.45(6) . . ?
C13 P1 Ag1 123.32(7) . . ?
C37 P2 C31 105.23(8) . . ?
C37 P2 C25 104.26(9) . . ?
C31 P2 C25 102.10(8) . . ?
C37 P2 Ag1 111.30(7) . . ?
C31 P2 Ag1 116.69(6) . . ?
C25 P2 Ag1 115.92(6) . . ?
C49 P3 C55 104.68(10) . . ?
C49 P3 C43 102.92(10) . . ?
C55 P3 C43 106.24(10) . . ?
C49 P3 Ag2 112.75(8) . . ?
C55 P3 Ag2 110.30(7) . . ?
C43 P3 Ag2 118.78(7) . . ?
C1 N1 N2 107.0(2) . . ?
C1 N1 Ag1 133.5(2) . . ?
N2 N1 Ag1 117.33(15) . . ?
C3 N2 N1 107.9(2) . . ?
C3 N2 Ag2 129.1(2) . . ?
N1 N2 Ag2 120.18(15) . . ?
C4 N3 N4 107.1(2) . . ?
C4 N3 Ag1 130.6(2) . . ?
N4 N3 Ag1 120.40(15) . . ?
C6 N4 N3 107.5(2) . . ?
C6 N4 Ag2 129.4(2) . . ?
N3 N4 Ag2 122.36(15) . . ?
N1 C1 C2 110.7(3) . . ?
C3 C2 C1 104.3(3) . . ?
N2 C3 C2 110.1(3) . . ?
N3 C4 C5 110.9(3) . . ?
C4 C5 C6 103.7(2) . . ?
N4 C6 C5 110.7(2) . . ?
C8 C7 C12 120.0 . . ?
C8 C7 P1 123.45(10) . . ?
C12 C7 P1 116.54(10) . . ?
C7 C8 C9 120.0 . . ?
C10 C9 C8 120.0 . . ?
C9 C10 C11 120.0 . . ?
C12 C11 C10 120.0 . . ?
C11 C12 C7 120.0 . . ?
C14 C13 C18 120.0 . . ?
C14 C13 P1 116.75(11) . . ?
C18 C13 P1 123.23(11) . . ?
C15 C14 C13 120.0 . . ?
C16 C15 C14 120.0 . . ?
C15 C16 C17 120.0 . . ?
C16 C17 C18 120.0 . . ?
C17 C18 C13 120.0 . . ?
C20 C19 C24 120.0 . . ?
C20 C19 P1 122.65(9) . . ?
C24 C19 P1 117.32(9) . . ?
C19 C20 C21 120.0 . . ?
C22 C21 C20 120.0 . . ?
C21 C22 C23 120.0 . . ?
C22 C23 C24 120.0 . . ?
C23 C24 C19 120.0 . . ?
C26 C25 C30 120.0 . . ?
C26 C25 P2 117.77(10) . . ?
C30 C25 P2 122.15(10) . . ?
C27 C26 C25 120.0 . . ?
C26 C27 C28 120.0 . . ?
C29 C28 C27 120.0 . . ?
C28 C29 C30 120.0 . . ?
C29 C30 C25 120.0 . . ?
C32 C31 C36 120.0 . . ?
C32 C31 P2 123.47(9) . . ?
C36 C31 P2 116.35(9) . . ?
C31 C32 C33 120.0 . . ?
C34 C33 C32 120.0 . . ?
C33 C34 C35 120.0 . . ?
C36 C35 C34 120.0 . . ?
C35 C36 C31 120.0 . . ?
C38 C37 C42 120.0 . . ?
C38 C37 P2 117.86(11) . . ?
C42 C37 P2 121.99(11) . . ?
C37 C38 C39 120.0 . . ?
C40 C39 C38 120.0 . . ?
C39 C40 C41 120.0 . . ?
C40 C41 C42 120.0 . . ?
C41 C42 C37 120.0 . . ?
C44 C43 C48 120.0 . . ?
C44 C43 P3 117.60(11) . . ?
C48 C43 P3 122.36(11) . . ?
C43 C44 C45 120.0 . . ?
C44 C45 C46 120.0 . . ?
C45 C46 C47 120.0 . . ?
C48 C47 C46 120.0 . . ?
C47 C48 C43 120.0 . . ?
C50 C49 C54 120.0 . . ?
C50 C49 P3 116.61(14) . . ?
C54 C49 P3 123.38(14) . . ?
C51 C50 C49 120.0 . . ?
C50 C51 C52 120.0 . . ?
C53 C52 C51 120.0 . . ?
C54 C53 C52 120.0 . . ?
C53 C54 C49 120.0 . . ?
C56 C55 C60 120.0 . . ?
C56 C55 P3 123.62(13) . . ?
C60 C55 P3 116.38(13) . . ?
C57 C56 C55 120.0 . . ?
C58 C57 C56 120.0 . . ?
C59 C58 C57 120.0 . . ?
C58 C59 C60 120.0 . . ?
C59 C60 C55 120.0 . . ?

loop_
_geom_bond_atom_site_label_1
_geom_bond_atom_site_label_2
_geom_bond_distance
_geom_bond_site_symmetry_2
_geom_bond_publ_flag
Ag1 N1 2.295(2) . ?
Ag1 N3 2.323(2) . ?
Ag1 P2 2.4613(9) . ?
Ag1 P1 2.4843(8) . ?
Ag1 Ag2 3.7060(6) . ?
Ag2 N4 2.176(2) . ?
Ag2 N2 2.235(2) . ?
Ag2 P3 2.3704(8) . ?
P1 C19 1.8260(14) . ?
P1 C7 1.8267(13) . ?
P1 C13 1.8402(15) . ?
P2 C37 1.825(2) . ?
P2 C31 1.8300(14) . ?
P2 C25 1.8375(13) . ?
P3 C49 1.817(2) . ?
P3 C55 1.825(2) . ?
P3 C43 1.833(2) . ?
N1 C1 1.322(4) . ?
N1 N2 1.366(3) . ?
N2 C3 1.329(3) . ?
N3 C4 1.333(3) . ?
N3 N4 1.358(3) . ?
N4 C6 1.333(3) . ?
C1 C2 1.374(5) . ?
C2 C3 1.364(5) . ?
C4 C5 1.369(4) . ?
C5 C6 1.368(4) . ?
C7 C8 1.39 . ?
C7 C12 1.39 . ?
C8 C9 1.39 . ?
C9 C10 1.39 . ?
C10 C11 1.39 . ?
C11 C12 1.39 . ?
C13 C14 1.39 . ?
C13 C18 1.39 . ?
C14 C15 1.39 . ?
C15 C16 1.39 . ?
C16 C17 1.39 . ?
C17 C18 1.39 . ?
C19 C20 1.39 . ?
C19 C24 1.39 . ?
C20 C21 1.39 . ?
C21 C22 1.39 . ?
C22 C23 1.39 . ?
C23 C24 1.39 . ?
C25 C26 1.39 . ?
C25 C30 1.39 . ?
C26 C27 1.39 . ?
C27 C28 1.39 . ?
C28 C29 1.39 . ?
C29 C30 1.39 . ?
C31 C32 1.39 . ?
C31 C36 1.39 . ?
C32 C33 1.39 . ?
C33 C34 1.39 . ?
C34 C35 1.39 . ?
C35 C36 1.39 . ?
C37 C38 1.39 . ?
C37 C42 1.39 . ?
C38 C39 1.39 . ?
C39 C40 1.39 . ?
C40 C41 1.39 . ?
C41 C42 1.39 . ?
C43 C44 1.39 . ?
C43 C48 1.39 . ?
C44 C45 1.39 . ?
C45 C46 1.39 . ?
C46 C47 1.39 . ?
C47 C48 1.39 . ?
C49 C50 1.39 . ?
C49 C54 1.39 . ?
C50 C51 1.39 . ?
C51 C52 1.39 . ?
C52 C53 1.39 . ?
C53 C54 1.39 . ?
C55 C56 1.39 . ?
C55 C60 1.39 . ?
C56 C57 1.39 . ?
C57 C58 1.39 . ?
C58 C59 1.39 . ?
C59 C60 1.39 . ?

loop_
_geom_torsion_atom_site_label_1
_geom_torsion_atom_site_label_2
_geom_torsion_atom_site_label_3
_geom_torsion_atom_site_label_4
_geom_torsion
_geom_torsion_site_symmetry_1
_geom_torsion_site_symmetry_2
_geom_torsion_site_symmetry_3
_geom_torsion_site_symmetry_4
_geom_torsion_publ_flag
Ag1 N1 N2 Ag2 -31.6(2) . . . . ?
Ag1 N3 N4 Ag2 5.1(3) . . . . ?
